data_1562163
loop_
_publ_author_name
'Jin, Geng Bang'
'Soderholm, L.'

_publ_section_title
;
 Solid-state syntheses and single-crystal characterizations of three
 tetravalent thorium and uranium silicates
;
_journal_name_full 'Journal of Solid State Chemistry'
_journal_page_first 405
_journal_page_last 410
_journal_paper_doi 10.1016/j.jssc.2014.10.018
_journal_volume 221
_journal_year 2015
_chemical_formula_moiety '(Ca0.5 Na0.5)2 Na Th Si8 O20'
_chemical_formula_sum 'Ca Na2 O20 Si8 Th'
_chemical_formula_weight 862.82
_chemical_name_common 'Calcium sodium thorium silicate'
_space_group_IT_number 124
_space_group_name_Hall '-P 4 2c'
_space_group_name_H-M_alt 'P 4/m c c'
_symmetry_cell_setting tetragonal
_symmetry_space_group_name_H-M 'P 4/m c c'
_atom_sites_solution_primary direct
_atom_sites_solution_secondary difmap
_audit_creation_method SHELXL-97
_cell_angle_alpha 90.00
_cell_angle_beta 90.00
_cell_angle_gamma 90.00
_cell_formula_units_Z 2
_cell_length_a 7.497(2)
_cell_length_b 7.497(2)
_cell_length_c 14.886(4)
_cell_measurement_reflns_used 2491
_cell_measurement_temperature 100(2)
_cell_measurement_theta_max 30.43
_cell_measurement_theta_min 4.72
_cell_volume 836.7(4)
_computing_cell_refinement 'Bruker APEX2'
_computing_data_collection 'Bruker APEX2'
_computing_data_reduction 'Bruker SAINT'
_computing_molecular_graphics 'CrystalMaker for Windows ver. 2.5.2 (2011)'
_computing_publication_material 'SHELXTL-97 (Sheldrick, 1997)'
_computing_structure_refinement 'SHELXL-97 (Sheldrick, 1997)'
_computing_structure_solution 'SHELXS-97 (Sheldrick, 1990)'
_diffrn_ambient_temperature 100(2)
_diffrn_measured_fraction_theta_full 0.993
_diffrn_measured_fraction_theta_max 0.993
_diffrn_measurement_device_type 'Bruker APEX-II CCD'
_diffrn_measurement_method '0.3 wide w/ exposures'
_diffrn_radiation_monochromator graphite
_diffrn_radiation_source 'fine-focus sealed tube'
_diffrn_radiation_type MoK\a
_diffrn_radiation_wavelength 0.71073
_diffrn_reflns_av_R_equivalents 0.0702
_diffrn_reflns_av_sigmaI/netI 0.0260
_diffrn_reflns_limit_h_max 11
_diffrn_reflns_limit_h_min -11
_diffrn_reflns_limit_k_max 11
_diffrn_reflns_limit_k_min -11
_diffrn_reflns_limit_l_max 22
_diffrn_reflns_limit_l_min -22
_diffrn_reflns_number 12468
_diffrn_reflns_theta_full 32.65
_diffrn_reflns_theta_max 32.65
_diffrn_reflns_theta_min 4.72
_diffrn_standards_number 0
_exptl_absorpt_coefficient_mu 9.958
_exptl_absorpt_correction_T_max 0.727
_exptl_absorpt_correction_T_min 0.706
_exptl_absorpt_correction_type multi-scan
_exptl_absorpt_process_details SADABS
_exptl_crystal_colour colorless
_exptl_crystal_density_diffrn 3.425
_exptl_crystal_density_method 'not measured'
_exptl_crystal_description cube
_exptl_crystal_F_000 808
_exptl_crystal_size_max 0.036
_exptl_crystal_size_mid 0.034
_exptl_crystal_size_min 0.032
_refine_diff_density_max 0.894
_refine_diff_density_min -0.905
_refine_diff_density_rms 0.212
_refine_ls_extinction_method none
_refine_ls_goodness_of_fit_ref 1.164
_refine_ls_matrix_type full
_refine_ls_number_parameters 42
_refine_ls_number_reflns 798
_refine_ls_number_restraints 0
_refine_ls_restrained_S_all 1.164
_refine_ls_R_factor_all 0.0349
_refine_ls_R_factor_gt 0.0231
_refine_ls_shift/su_max 0.001
_refine_ls_shift/su_mean 0.000
_refine_ls_structure_factor_coef Fsqd
_refine_ls_weighting_details
; calc 
 [1.00000+0.00000exp(0.00(sin\q/\l)^2^)]/ 
   [\s^2^(Fo^2^)+0.0000+0.0000*P+(0.0289P)^2^+0.0000sin\q/\l] 
 where P = 1.00000Fo^2^ + 0.00000Fc^2^ 
;
_refine_ls_weighting_scheme calc
_refine_ls_wR_factor_gt 0.0510
_refine_ls_wR_factor_ref 0.0563
_reflns_number_gt 642
_reflns_number_total 798
_reflns_threshold_expression >2sigma(I)
_cod_data_source_file JSSC-2015-221-405.cif
_cod_data_source_block compound2
_cod_depositor_comments
;
The following automatic conversions were performed:

data item '_exptl_crystal_density_meas' value 'not measured' was
changed to '?' -- the value is perceived as not measured.

Automatic conversion script
Id: cif_fix_values 8369 2020-08-20 11:38:08Z andrius 
;
_cod_original_cell_volume 836.6(4)
_cod_database_code 1562163

loop_
_symmetry_equiv_pos_as_xyz
'x, y, z'
'-x, -y, z'
'-y, x, z'
'y, -x, z'
'-x, y, -z+1/2'
'x, -y, -z+1/2'
'y, x, -z+1/2'
'-y, -x, -z+1/2'
'-x, -y, -z'
'x, y, -z'
'y, -x, -z'
'-y, x, -z'
'x, -y, z-1/2'
'-x, y, z-1/2'
'-y, -x, z-1/2'
'y, x, z-1/2'

loop_
_atom_site_label
_atom_site_type_symbol
_atom_site_fract_x
_atom_site_fract_y
_atom_site_fract_z
_atom_site_U_iso_or_equiv
_atom_site_adp_type
_atom_site_occupancy
_atom_site_symmetry_multiplicity
_atom_site_calc_flag
_atom_site_refinement_flags
_atom_site_disorder_assembly
_atom_site_disorder_group
Ca1 Ca 0.0000 0.5000 0.2500 0.0111(3) Uani 0.50 4 d SP . .
Na1 Na 0.0000 0.5000 0.2500 0.0111(3) Uani 0.50 4 d SP . .
Na2 Na 0.0000 0.0000 0.0000 0.079(3) Uani 1 8 d S . .
Th1 Th 0.0000 0.0000 0.2500 0.00838(9) Uani 1 8 d S . .
Si1 Si 0.25735(12) 0.33290(13) 0.10573(6) 0.01036(17) Uani 1 1 d . . .
O1 O 0.1045(3) 0.2485(4) 0.16396(18) 0.0186(5) Uani 1 1 d . . .
O2 O 0.4540(3) 0.2550(4) 0.12875(19) 0.0198(6) Uani 1 1 d . . .
O3 O 0.2204(6) 0.3004(6) 0.0000 0.0296(10) Uani 1 2 d S . .

loop_
_atom_site_aniso_label
_atom_site_aniso_U_11
_atom_site_aniso_U_22
_atom_site_aniso_U_33
_atom_site_aniso_U_23
_atom_site_aniso_U_13
_atom_site_aniso_U_12
Ca1 0.0124(7) 0.0093(7) 0.0116(7) 0.000 0.000 0.000
Na1 0.0124(7) 0.0093(7) 0.0116(7) 0.000 0.000 0.000
Na2 0.084(4) 0.084(4) 0.069(5) 0.000 0.000 0.000
Th1 0.00810(11) 0.00810(11) 0.00895(14) 0.000 0.000 0.000
Si1 0.0100(4) 0.0086(4) 0.0125(4) 0.0010(3) 0.0018(3) 0.0002(3)
O1 0.0149(12) 0.0142(12) 0.0266(13) 0.0063(11) 0.0055(11) 0.0014(9)
O2 0.0096(11) 0.0172(13) 0.0327(15) -0.0002(12) -0.0014(10) 0.0010(9)
O3 0.044(3) 0.032(2) 0.0126(17) 0.000 0.000 0.0069(19)

loop_
_atom_type_symbol
_atom_type_description
_atom_type_scat_dispersion_real
_atom_type_scat_dispersion_imag
_atom_type_scat_source
O O 0.0106 0.0060 'International Tables Vol C Tables 4.2.6.8 and 6.1.1.4'
Na Na 0.0362 0.0249 'International Tables Vol C Tables 4.2.6.8 and 6.1.1.4'
Si Si 0.0817 0.0704 'International Tables Vol C Tables 4.2.6.8 and 6.1.1.4'
Ca Ca 0.2262 0.3064 'International Tables Vol C Tables 4.2.6.8 and 6.1.1.4'
Th Th -7.2400 8.8979 'International Tables Vol C Tables 4.2.6.8 and 6.1.1.4'

loop_
_geom_angle_atom_site_label_1
_geom_angle_atom_site_label_2
_geom_angle_atom_site_label_3
_geom_angle
_geom_angle_site_symmetry_1
_geom_angle_site_symmetry_3
O1 Ca1 O1 142.05(13) . 6_565
O1 Ca1 O1 77.08(12) . 5
O1 Ca1 O1 115.79(13) 6_565 5
O1 Ca1 O1 115.79(13) . 2_565
O1 Ca1 O1 77.08(12) 6_565 2_565
O1 Ca1 O1 142.05(13) 5 2_565
O1 Ca1 O2 76.76(9) . 3
O1 Ca1 O2 134.25(8) 6_565 3
O1 Ca1 O2 91.47(9) 5 3
O1 Ca1 O2 60.36(8) 2_565 3
O1 Ca1 O2 91.47(9) . 7
O1 Ca1 O2 60.36(8) 6_565 7
O1 Ca1 O2 76.76(9) 5 7
O1 Ca1 O2 134.25(8) 2_565 7
O2 Ca1 O2 165.07(11) 3 7
O1 Ca1 O2 60.36(8) . 4_565
O1 Ca1 O2 91.47(9) 6_565 4_565
O1 Ca1 O2 134.25(8) 5 4_565
O1 Ca1 O2 76.76(9) 2_565 4_565
O2 Ca1 O2 94.21(12) 3 4_565
O2 Ca1 O2 87.73(12) 7 4_565
O1 Ca1 O2 134.25(8) . 8_565
O1 Ca1 O2 76.76(9) 6_565 8_565
O1 Ca1 O2 60.36(8) 5 8_565
O1 Ca1 O2 91.47(9) 2_565 8_565
O2 Ca1 O2 87.73(12) 3 8_565
O2 Ca1 O2 94.21(12) 7 8_565
O2 Ca1 O2 165.07(11) 4_565 8_565
O1 Ca1 Si1 118.34(7) . 6_565
O1 Ca1 Si1 29.15(6) 6_565 6_565
O1 Ca1 Si1 98.51(7) 5 6_565
O1 Ca1 Si1 104.52(6) 2_565 6_565
O2 Ca1 Si1 163.38(6) 3 6_565
O2 Ca1 Si1 31.26(6) 7 6_565
O2 Ca1 Si1 88.33(7) 4_565 6_565
O2 Ca1 Si1 85.74(7) 8_565 6_565
O1 Ca1 Si1 98.51(7) . 2_565
O1 Ca1 Si1 104.52(6) 6_565 2_565
O1 Ca1 Si1 118.34(7) 5 2_565
O1 Ca1 Si1 29.15(6) 2_565 2_565
O2 Ca1 Si1 31.26(6) 3 2_565
O2 Ca1 Si1 163.38(6) 7 2_565
O2 Ca1 Si1 85.74(7) 4_565 2_565
O2 Ca1 Si1 88.33(7) 8_565 2_565
Si1 Ca1 Si1 133.09(4) 6_565 2_565
O1 Ca1 Si1 104.52(6) . 5
O1 Ca1 Si1 98.51(7) 6_565 5
O1 Ca1 Si1 29.15(6) 5 5
O1 Ca1 Si1 118.34(7) 2_565 5
O2 Ca1 Si1 88.33(7) 3 5
O2 Ca1 Si1 85.74(7) 7 5
O2 Ca1 Si1 163.38(6) 4_565 5
O2 Ca1 Si1 31.26(6) 8_565 5
Si1 Ca1 Si1 93.93(4) 6_565 5
Si1 Ca1 Si1 104.38(4) 2_565 5
O1 Ca1 Si1 29.15(6) . .
O1 Ca1 Si1 118.34(7) 6_565 .
O1 Ca1 Si1 104.52(6) 5 .
O1 Ca1 Si1 98.51(7) 2_565 .
O2 Ca1 Si1 85.74(7) 3 .
O2 Ca1 Si1 88.33(7) 7 .
O2 Ca1 Si1 31.26(6) 4_565 .
O2 Ca1 Si1 163.38(6) 8_565 .
Si1 Ca1 Si1 104.38(4) 6_565 .
Si1 Ca1 Si1 93.93(4) 2_565 .
Si1 Ca1 Si1 133.09(4) 5 .
O3 Na2 O3 180.00(12) . 9
O3 Na2 O3 90.0 . 11
O3 Na2 O3 90.0 9 11
O3 Na2 O3 90.0 . 3
O3 Na2 O3 90.0 9 3
O3 Na2 O3 180.00(12) 11 3
O3 Na2 O1 128.34(5) . 9
O3 Na2 O1 51.66(5) 9 9
O3 Na2 O1 81.46(8) 11 9
O3 Na2 O1 98.54(8) 3 9
O3 Na2 O1 98.54(8) . 12
O3 Na2 O1 81.46(8) 9 12
O3 Na2 O1 128.34(5) 11 12
O3 Na2 O1 51.66(5) 3 12
O1 Na2 O1 53.62(6) 9 12
O3 Na2 O1 81.46(8) . 4
O3 Na2 O1 98.54(8) 9 4
O3 Na2 O1 51.66(5) 11 4
O3 Na2 O1 128.34(5) 3 4
O1 Na2 O1 126.38(6) 9 4
O1 Na2 O1 180.00(11) 12 4
O3 Na2 O1 81.46(8) . 11
O3 Na2 O1 98.54(8) 9 11
O3 Na2 O1 51.66(5) 11 11
O3 Na2 O1 128.34(5) 3 11
O1 Na2 O1 53.62(6) 9 11
O1 Na2 O1 79.26(10) 12 11
O1 Na2 O1 100.74(10) 4 11
O3 Na2 O1 98.54(8) . 3
O3 Na2 O1 81.46(8) 9 3
O3 Na2 O1 128.34(5) 11 3
O3 Na2 O1 51.66(5) 3 3
O1 Na2 O1 126.38(6) 9 3
O1 Na2 O1 100.74(10) 12 3
O1 Na2 O1 79.26(10) 4 3
O1 Na2 O1 180.00(13) 11 3
O3 Na2 O1 51.66(5) . 10
O3 Na2 O1 128.34(5) 9 10
O3 Na2 O1 98.54(8) 11 10
O3 Na2 O1 81.46(8) 3 10
O1 Na2 O1 79.26(10) 9 10
O1 Na2 O1 53.62(6) 12 10
O1 Na2 O1 126.38(6) 4 10
O1 Na2 O1 53.62(6) 11 10
O1 Na2 O1 126.38(6) 3 10
O3 Na2 O1 128.34(5) . 2
O3 Na2 O1 51.66(5) 9 2
O3 Na2 O1 81.46(8) 11 2
O3 Na2 O1 98.54(8) 3 2
O1 Na2 O1 100.74(10) 9 2
O1 Na2 O1 126.38(6) 12 2
O1 Na2 O1 53.62(6) 4 2
O1 Na2 O1 126.38(6) 11 2
O1 Na2 O1 53.62(6) 3 2
O1 Na2 O1 180.00(10) 10 2
O3 Na2 O1 51.66(5) . .
O3 Na2 O1 128.34(5) 9 .
O3 Na2 O1 98.54(8) 11 .
O3 Na2 O1 81.46(8) 3 .
O1 Na2 O1 180.00(6) 9 .
O1 Na2 O1 126.38(6) 12 .
O1 Na2 O1 53.62(6) 4 .
O1 Na2 O1 126.38(6) 11 .
O1 Na2 O1 53.62(6) 3 .
O1 Na2 O1 100.74(10) 10 .
O1 Na2 O1 79.26(10) 2 .
O3 Na2 Si1 153.447(18) . 9
O3 Na2 Si1 26.553(18) 9 9
O3 Na2 Si1 91.28(9) 11 9
O3 Na2 Si1 88.72(9) 3 9
O1 Na2 Si1 26.44(5) 9 9
O1 Na2 Si1 60.62(5) 12 9
O1 Na2 Si1 119.38(5) 4 9
O1 Na2 Si1 78.63(5) 11 9
O1 Na2 Si1 101.37(5) 3 9
O1 Na2 Si1 101.99(5) 10 9
O1 Na2 Si1 78.01(5) 2 9
O1 Na2 Si1 153.56(5) . 9
O3 Na2 Si1 26.553(18) . 10
O3 Na2 Si1 153.447(18) 9 10
O3 Na2 Si1 88.72(9) 11 10
O3 Na2 Si1 91.28(9) 3 10
O1 Na2 Si1 101.99(5) 9 10
O1 Na2 Si1 78.63(5) 12 10
O1 Na2 Si1 101.37(5) 4 10
O1 Na2 Si1 60.62(5) 11 10
O1 Na2 Si1 119.38(5) 3 10
O1 Na2 Si1 26.44(5) 10 10
O1 Na2 Si1 153.56(5) 2 10
O1 Na2 Si1 78.01(5) . 10
Si1 Na2 Si1 126.97(4) 9 10
O3 Na2 Si1 153.447(18) . 2
O3 Na2 Si1 26.553(18) 9 2
O3 Na2 Si1 91.28(9) 11 2
O3 Na2 Si1 88.72(9) 3 2
O1 Na2 Si1 78.01(5) 9 2
O1 Na2 Si1 101.37(5) 12 2
O1 Na2 Si1 78.63(5) 4 2
O1 Na2 Si1 119.38(5) 11 2
O1 Na2 Si1 60.62(5) 3 2
O1 Na2 Si1 153.56(5) 10 2
O1 Na2 Si1 26.44(5) 2 2
O1 Na2 Si1 101.99(5) . 2
Si1 Na2 Si1 53.03(4) 9 2
Si1 Na2 Si1 180.00(2) 10 2
O3 Na2 Si1 88.72(9) . 12
O3 Na2 Si1 91.28(9) 9 12
O3 Na2 Si1 153.447(18) 11 12
O3 Na2 Si1 26.553(18) 3 12
O1 Na2 Si1 78.63(5) 9 12
O1 Na2 Si1 26.44(5) 12 12
O1 Na2 Si1 153.56(5) 4 12
O1 Na2 Si1 101.99(5) 11 12
O1 Na2 Si1 78.01(5) 3 12
O1 Na2 Si1 60.62(5) 10 12
O1 Na2 Si1 119.38(5) 2 12
O1 Na2 Si1 101.37(5) . 12
Si1 Na2 Si1 78.502(14) 9 12
Si1 Na2 Si1 78.502(14) 10 12
Si1 Na2 Si1 101.498(14) 2 12
O1 Th1 O1 142.79(12) 2 7
O1 Th1 O1 141.77(12) 2 5
O1 Th1 O1 73.35(6) 7 5
O1 Th1 O1 73.35(6) 2 3
O1 Th1 O1 141.77(12) 7 3
O1 Th1 O1 77.09(13) 5 3
O1 Th1 O1 77.09(13) 2 8
O1 Th1 O1 115.28(14) 7 8
O1 Th1 O1 73.35(6) 5 8
O1 Th1 O1 77.73(13) 3 8
O1 Th1 O1 77.73(13) 2 6
O1 Th1 O1 73.35(6) 7 6
O1 Th1 O1 115.28(14) 5 6
O1 Th1 O1 142.79(12) 3 6
O1 Th1 O1 73.35(6) 8 6
O1 Th1 O1 73.35(6) 2 4
O1 Th1 O1 77.73(13) 7 4
O1 Th1 O1 142.79(12) 5 4
O1 Th1 O1 115.28(14) 3 4
O1 Th1 O1 141.77(12) 8 4
O1 Th1 O1 77.09(13) 6 4
O1 Th1 O1 115.28(14) 2 .
O1 Th1 O1 77.09(13) 7 .
O1 Th1 O1 77.73(13) 5 .
O1 Th1 O1 73.35(6) 3 .
O1 Th1 O1 142.79(12) 8 .
O1 Th1 O1 141.77(12) 6 .
O1 Th1 O1 73.35(6) 4 .
O1 Th1 Na2 57.64(7) 2 .
O1 Th1 Na2 122.36(7) 7 .
O1 Th1 Na2 122.36(7) 5 .
O1 Th1 Na2 57.64(7) 3 .
O1 Th1 Na2 122.36(7) 8 .
O1 Th1 Na2 122.36(7) 6 .
O1 Th1 Na2 57.64(7) 4 .
O1 Th1 Na2 57.64(7) . .
O1 Th1 Na2 122.36(7) 2 5
O1 Th1 Na2 57.64(7) 7 5
O1 Th1 Na2 57.64(7) 5 5
O1 Th1 Na2 122.36(7) 3 5
O1 Th1 Na2 57.64(7) 8 5
O1 Th1 Na2 57.64(7) 6 5
O1 Th1 Na2 122.36(7) 4 5
O1 Th1 Na2 122.36(7) . 5
Na2 Th1 Na2 180.0 . 5
O1 Th1 Ca1 38.86(7) 2 1_545
O1 Th1 Ca1 109.11(6) 7 1_545
O1 Th1 Ca1 141.14(7) 5 1_545
O1 Th1 Ca1 109.11(6) 3 1_545
O1 Th1 Ca1 70.89(6) 8 1_545
O1 Th1 Ca1 38.86(7) 6 1_545
O1 Th1 Ca1 70.89(6) 4 1_545
O1 Th1 Ca1 141.14(7) . 1_545
Na2 Th1 Ca1 90.0 . 1_545
Na2 Th1 Ca1 90.0 5 1_545
O1 Th1 Na1 109.11(6) 2 3_655
O1 Th1 Na1 38.86(7) 7 3_655
O1 Th1 Na1 109.11(6) 5 3_655
O1 Th1 Na1 141.14(7) 3 3_655
O1 Th1 Na1 141.14(7) 8 3_655
O1 Th1 Na1 70.89(6) 6 3_655
O1 Th1 Na1 38.86(7) 4 3_655
O1 Th1 Na1 70.89(6) . 3_655
Na2 Th1 Na1 90.0 . 3_655
Na2 Th1 Na1 90.0 5 3_655
Ca1 Th1 Na1 90.0 1_545 3_655
O1 Si1 O3 110.6(2) . .
O1 Si1 O2 113.69(15) . .
O3 Si1 O2 107.9(2) . .
O1 Si1 O2 105.68(16) . 4_565
O3 Si1 O2 110.5(2) . 4_565
O2 Si1 O2 108.5(2) . 4_565
O1 Si1 Ca1 48.40(10) . .
O3 Si1 Ca1 128.28(17) . .
O2 Si1 Ca1 123.79(11) . .
O2 Si1 Ca1 57.39(10) 4_565 .
O1 Si1 Na2 64.02(11) . .
O3 Si1 Na2 50.57(17) . .
O2 Si1 Na2 109.69(11) . .
O2 Si1 Na2 141.25(11) 4_565 .
Ca1 Si1 Na2 104.53(3) . .
Si1 O1 Th1 148.02(15) . .
Si1 O1 Ca1 102.46(13) . .
Th1 O1 Ca1 102.60(10) . .
Si1 O1 Na2 89.54(12) . .
Th1 O1 Na2 82.73(8) . .
Ca1 O1 Na2 142.08(10) . .
Si1 O2 Si1 147.2(2) . 3_655
Si1 O2 Na1 121.42(14) . 3_655
Si1 O2 Na1 91.34(12) 3_655 3_655
Si1 O2 Ca1 121.42(14) . 3_655
Si1 O2 Ca1 91.34(12) 3_655 3_655
Na1 O2 Ca1 0.0 3_655 3_655
Si1 O2 Na2 49.75(9) . .
Si1 O2 Na2 132.64(13) 3_655 .
Na1 O2 Na2 94.86(7) 3_655 .
Ca1 O2 Na2 94.86(7) 3_655 .
Si1 O3 Si1 153.6(4) . 10
Si1 O3 Na2 102.88(18) . .
Si1 O3 Na2 102.88(18) 10 .

loop_
_geom_bond_atom_site_label_1
_geom_bond_atom_site_label_2
_geom_bond_distance
_geom_bond_site_symmetry_2
Ca1 O1 2.410(3) .
Ca1 O1 2.410(3) 6_565
Ca1 O1 2.410(3) 5
Ca1 O1 2.410(3) 2_565
Ca1 O2 2.652(3) 3
Ca1 O2 2.652(3) 7
Ca1 O2 2.652(3) 4_565
Ca1 O2 2.652(3) 8_565
Ca1 Si1 3.1470(11) 6_565
Ca1 Si1 3.1470(11) 2_565
Ca1 Si1 3.1470(11) 5
Ca1 Si1 3.1470(11) .
Na2 O3 2.793(5) .
Na2 O3 2.793(5) 9
Na2 O3 2.793(5) 11
Na2 O3 2.793(5) 3
Na2 O1 3.169(3) 9
Na2 O1 3.169(3) 12
Na2 O1 3.169(3) 4
Na2 O1 3.169(3) 11
Na2 O1 3.169(3) 3
Na2 O1 3.169(3) 10
Na2 O1 3.169(3) 2
Na2 O1 3.169(3) .
Na2 Si1 3.5252(12) 9
Na2 Si1 3.5252(12) 10
Na2 Si1 3.5252(12) 2
Na2 Si1 3.5252(12) 12
Th1 O1 2.393(3) 2
Th1 O1 2.393(3) 7
Th1 O1 2.393(3) 5
Th1 O1 2.393(3) 3
Th1 O1 2.393(3) 8
Th1 O1 2.393(3) 6
Th1 O1 2.393(3) 4
Th1 O1 2.393(3) .
Th1 Na2 3.7215(10) 5
Th1 Ca1 3.7483(10) 1_545
Th1 Na1 3.7483(10) 3_655
Si1 O1 1.570(3) .
Si1 O3 1.6165(15) .
Si1 O2 1.622(3) .
Si1 O2 1.634(3) 4_565
O2 Si1 1.634(3) 3_655
O2 Na1 2.652(3) 3_655
O2 Ca1 2.652(3) 3_655
O3 Si1 1.6165(15) 10
